data_7236707
loop_
_publ_author_name
'Poronik, Yevgen M.'
'Mazur, Leszek M.'
'Samo\'c, Marek'
'Jacquemin, Denis'
'Gryko, Daniel T.'

_publ_section_title
;
 2,5-Bis(azulenyl)pyrrolo[3,2-b]pyrroles -- the key influence of the
 linkage position on the linear and nonlinear optical properties
;
_journal_issue 10
_journal_name_full 'Journal of Materials Chemistry C'
_journal_page_first 2620
_journal_paper_doi 10.1039/C7TC00276A
_journal_volume 5
_journal_year 2017
_chemical_formula_moiety 'C24 H23 N3 O, C6 H5 N O2'
_chemical_formula_sum 'C30 H28 N4 O3'
_chemical_formula_weight 492.56
_space_group_crystal_system monoclinic
_space_group_IT_number 14
_space_group_name_Hall '-P 2ybc'
_space_group_name_H-M_alt 'P 1 21/c 1'
_atom_sites_solution_hydrogens geom
_atom_sites_solution_primary direct
_atom_sites_solution_secondary difmap
_audit_creation_method SHELXL-2014
_audit_update_record
;
2016-07-26 deposited with the CCDC.
2017-02-09 downloaded from the CCDC.
;
_cell_angle_alpha 90
_cell_angle_beta 101.907(10)
_cell_angle_gamma 90
_cell_formula_units_Z 4
_cell_length_a 9.7023(13)
_cell_length_b 19.694(3)
_cell_length_c 13.7791(18)
_cell_measurement_reflns_used 1088
_cell_measurement_temperature 296(2)
_cell_measurement_theta_max 53.53
_cell_measurement_theta_min 3.97
_cell_volume 2576.2(6)
_computing_cell_refinement 'Bruker SAINT'
_computing_data_collection 'Bruker APEX2'
_computing_data_reduction 'Bruker SAINT'
_computing_molecular_graphics 'Bruker SHELXTL'
_computing_publication_material 'Bruker SHELXTL'
_computing_structure_refinement 'SHELXL-2014 (Sheldrick, 2014)'
_computing_structure_solution 'SHELXL-2014 (Sheldrick, 2014)'
_diffrn_ambient_temperature 296(2)
_diffrn_measured_fraction_theta_full 0.502
_diffrn_measured_fraction_theta_max 0.766
_diffrn_measurement_device_type 'Bruker APEX-II CCD'
_diffrn_measurement_method '\f and \w scans'
_diffrn_radiation_monochromator graphite
_diffrn_radiation_type CuK\a
_diffrn_radiation_wavelength 1.54178
_diffrn_reflns_av_R_equivalents 0.1259
_diffrn_reflns_av_unetI/netI 0.1767
_diffrn_reflns_Laue_measured_fraction_full 0.502
_diffrn_reflns_Laue_measured_fraction_max 0.766
_diffrn_reflns_limit_h_max 8
_diffrn_reflns_limit_h_min -9
_diffrn_reflns_limit_k_max 17
_diffrn_reflns_limit_k_min -16
_diffrn_reflns_limit_l_max 13
_diffrn_reflns_limit_l_min -12
_diffrn_reflns_number 13158
_diffrn_reflns_point_group_measured_fraction_full 0.502
_diffrn_reflns_point_group_measured_fraction_max 0.766
_diffrn_reflns_theta_full 67.679
_diffrn_reflns_theta_max 53.531
_diffrn_reflns_theta_min 3.973
_diffrn_source 'fine-focus sealed tube'
_exptl_absorpt_coefficient_mu 0.671
_exptl_absorpt_correction_T_max 0.9470
_exptl_absorpt_correction_T_min 0.7980
_exptl_absorpt_correction_type numerical
_exptl_absorpt_process_details sadabs
_exptl_crystal_colour yellow
_exptl_crystal_density_diffrn 1.270
_exptl_crystal_density_method 'not measured'
_exptl_crystal_description needle
_exptl_crystal_F_000 1040
_exptl_crystal_size_max 0.352
_exptl_crystal_size_mid 0.128
_exptl_crystal_size_min 0.082
_refine_diff_density_max 0.242
_refine_diff_density_min -0.281
_refine_diff_density_rms 0.057
_refine_ls_extinction_coef 0.00085(12)
_refine_ls_extinction_expression Fc^*^=kFc[1+0.001xFc^2^\l^3^/sin(2\q)]^-1/4^
_refine_ls_extinction_method SHELXL
_refine_ls_goodness_of_fit_ref 0.989
_refine_ls_hydrogen_treatment constr
_refine_ls_matrix_type full
_refine_ls_number_parameters 338
_refine_ls_number_reflns 2347
_refine_ls_number_restraints 0
_refine_ls_restrained_S_all 0.989
_refine_ls_R_factor_all 0.2134
_refine_ls_R_factor_gt 0.0975
_refine_ls_shift/su_max 0.042
_refine_ls_shift/su_mean 0.001
_refine_ls_structure_factor_coef Fsqd
_refine_ls_weighting_details 'w=1/[\s^2^(Fo^2^)+(0.0229P)^2^+18.5969P] where P=(Fo^2^+2Fc^2^)/3'
_refine_ls_weighting_scheme calc
_refine_ls_wR_factor_gt 0.1746
_refine_ls_wR_factor_ref 0.2158
_reflns_Friedel_coverage 0.000
_reflns_number_gt 1088
_reflns_number_total 2347
_reflns_threshold_expression 'I > 2\s(I)'
_cod_data_source_file c7tc00276a2.cif
_cod_data_source_block 3EP39red_0ma
_cod_original_cell_volume 2576.3(6)
_cod_original_sg_symbol_H-M 'P 21/c'
_cod_database_code 7236707
_shelx_space_group_comment
;
The symmetry employed for this shelxl refinement is uniquely defined
by the following loop, which should always be used as a source of
symmetry information in preference to the above space-group names.
They are only intended as comments.
;
_shelx_estimated_absorpt_t_min 0.798
_shelx_estimated_absorpt_t_max 0.947
_shelxl_version_number 2014-3

loop_
_space_group_symop_operation_xyz
'x, y, z'
'-x, y+1/2, -z+1/2'
'-x, -y, -z'
'x, -y-1/2, z-1/2'

loop_
_atom_site_label
_atom_site_type_symbol
_atom_site_fract_x
_atom_site_fract_y
_atom_site_fract_z
_atom_site_U_iso_or_equiv
_atom_site_adp_type
_atom_site_occupancy
_atom_site_site_symmetry_order
_atom_site_calc_flag
_atom_site_refinement_flags_posn
_atom_site_refinement_flags_adp
O1 O 0.6365(7) 0.4050(4) 0.4978(5) 0.059(2) Uani 1 1 d . .
H1 H 0.6658 0.3934 0.4486 0.089 Uiso 1 1 calc R U
O2 O 0.8221(8) 0.3241(5) 0.4523(7) 0.074(3) Uani 1 1 d . .
O3 O 0.6834(8) 0.3201(4) 0.3012(6) 0.077(3) Uani 1 1 d . .
H3 H 0.6264 0.3386 0.3290 0.115 Uiso 1 1 calc R U
N1 N 0.4444(9) 0.4058(5) 0.5749(8) 0.045(3) Uani 1 1 d . .
N2 N 0.0152(11) 0.5037(6) 0.6897(8) 0.063(3) Uani 1 1 d . .
N3 N 0.4344(9) 0.3707(5) 0.3213(8) 0.050(3) Uani 1 1 d . .
N4 N 1.1194(12) 0.2154(6) 0.2412(10) 0.075(4) Uani 1 1 d . .
C1 C 0.3127(10) 0.4226(5) 0.5348(9) 0.041(3) Uani 1 1 d . .
C2 C 0.2805(10) 0.4131(5) 0.4336(9) 0.048(4) Uani 1 1 d . .
H2 H 0.1949 0.4230 0.3916 0.057 Uiso 1 1 calc R U
C3 C 0.3990(11) 0.3858(5) 0.4052(9) 0.042(3) Uani 1 1 d . .
C4 C 0.5104(11) 0.3719(7) 0.4987(8) 0.043(3) Uani 1 1 d . .
C5 C 0.5272(11) 0.2980(6) 0.5223(8) 0.063(4) Uani 1 1 d . .
H5A H 0.5549 0.2747 0.4683 0.094 Uiso 1 1 calc R U
H5B H 0.4393 0.2800 0.5324 0.094 Uiso 1 1 calc R U
H5C H 0.5981 0.2920 0.5815 0.094 Uiso 1 1 calc R U
C6 C 0.5043(11) 0.4002(6) 0.6769(11) 0.046(4) Uani 1 1 d . .
C7 C 0.6302(11) 0.4328(6) 0.7144(9) 0.048(4) Uani 1 1 d . .
H7 H 0.6721 0.4596 0.6730 0.058 Uiso 1 1 calc R U
C8 C 0.6948(11) 0.4254(6) 0.8144(10) 0.056(4) Uani 1 1 d . .
H8 H 0.7777 0.4488 0.8394 0.067 Uiso 1 1 calc R U
C9 C 0.6381(13) 0.3845(6) 0.8757(9) 0.054(4) Uani 1 1 d . .
C10 C 0.7139(12) 0.3759(7) 0.9835(9) 0.086(5) Uani 1 1 d . .
H10A H 0.7864 0.3422 0.9875 0.129 Uiso 1 1 calc R U
H10B H 0.6477 0.3618 1.0225 0.129 Uiso 1 1 calc R U
H10C H 0.7555 0.4184 1.0082 0.129 Uiso 1 1 calc R U
C11 C 0.5131(12) 0.3530(6) 0.8381(11) 0.066(4) Uani 1 1 d . .
H11 H 0.4712 0.3264 0.8797 0.079 Uiso 1 1 calc R U
C12 C 0.4470(11) 0.3597(6) 0.7392(11) 0.056(4) Uani 1 1 d . .
H12 H 0.3635 0.3365 0.7150 0.068 Uiso 1 1 calc R U
C13 C 0.2134(10) 0.4512(6) 0.5917(8) 0.042(3) Uani 1 1 d . .
C14 C 0.2492(11) 0.5010(6) 0.6617(9) 0.057(4) Uani 1 1 d . .
H14 H 0.3410 0.5174 0.6780 0.068 Uiso 1 1 calc R U
C15 C 0.1452(13) 0.5268(6) 0.7080(9) 0.063(4) Uani 1 1 d . .
H15 H 0.1688 0.5618 0.7537 0.075 Uiso 1 1 calc R U
C16 C -0.0182(11) 0.4557(7) 0.6230(10) 0.062(4) Uani 1 1 d . .
H16 H -0.1102 0.4395 0.6099 0.075 Uiso 1 1 calc R U
C17 C 0.0766(11) 0.4276(5) 0.5705(8) 0.052(4) Uani 1 1 d . .
H17 H 0.0485 0.3941 0.5229 0.062 Uiso 1 1 calc R U
C18 C 0.3529(13) 0.3833(6) 0.2259(10) 0.050(4) Uani 1 1 d . .
C19 C 0.2065(13) 0.3849(6) 0.2019(11) 0.065(4) Uani 1 1 d . .
H19 H 0.1547 0.3764 0.2503 0.078 Uiso 1 1 calc R U
C20 C 0.1382(13) 0.3993(7) 0.1056(12) 0.073(4) Uani 1 1 d . .
H20 H 0.0403 0.3988 0.0907 0.088 Uiso 1 1 calc R U
C21 C 0.2064(15) 0.4138(6) 0.0322(10) 0.064(4) Uani 1 1 d . .
C22 C 0.1264(13) 0.4323(7) -0.0714(10) 0.095(5) Uani 1 1 d . .
H22A H 0.1444 0.3987 -0.1178 0.143 Uiso 1 1 calc R U
H22B H 0.1571 0.4759 -0.0896 0.143 Uiso 1 1 calc R U
H22C H 0.0273 0.4338 -0.0722 0.143 Uiso 1 1 calc R U
C23 C 0.3515(15) 0.4116(7) 0.0561(11) 0.086(5) Uani 1 1 d . .
H23 H 0.4024 0.4202 0.0071 0.104 Uiso 1 1 calc R U
C24 C 0.4229(13) 0.3968(7) 0.1511(10) 0.076(4) Uani 1 1 d . .
H24 H 0.5209 0.3960 0.1648 0.091 Uiso 1 1 calc R U
C25 C 1.1400(12) 0.2313(7) 0.3354(12) 0.071(4) Uani 1 1 d . .
H25 H 1.2280 0.2224 0.3749 0.085 Uiso 1 1 calc R U
C26 C 1.0378(12) 0.2610(6) 0.3799(9) 0.061(4) Uani 1 1 d . .
H26 H 1.0558 0.2705 0.4474 0.073 Uiso 1 1 calc R U
C27 C 0.9095(11) 0.2755(6) 0.3199(10) 0.046(3) Uani 1 1 d . .
C28 C 0.7961(12) 0.3102(7) 0.3625(12) 0.058(4) Uani 1 1 d . .
C29 C 0.8887(12) 0.2592(6) 0.2221(10) 0.062(4) Uani 1 1 d . .
H29 H 0.8026 0.2686 0.1803 0.074 Uiso 1 1 calc R U
C30 C 0.9959(15) 0.2284(7) 0.1837(10) 0.078(5) Uani 1 1 d . .
H30 H 0.9799 0.2171 0.1168 0.094 Uiso 1 1 calc R U

loop_
_atom_site_aniso_label
_atom_site_aniso_U_11
_atom_site_aniso_U_22
_atom_site_aniso_U_33
_atom_site_aniso_U_23
_atom_site_aniso_U_13
_atom_site_aniso_U_12
O1 0.042(5) 0.074(6) 0.071(6) -0.012(5) 0.032(4) -0.011(4)
O2 0.038(5) 0.124(9) 0.061(7) -0.011(7) 0.011(5) 0.023(5)
O3 0.037(5) 0.117(8) 0.080(7) -0.021(6) 0.019(5) 0.027(5)
N1 0.036(6) 0.058(8) 0.042(8) 0.000(6) 0.010(6) 0.007(5)
N2 0.053(8) 0.077(10) 0.061(9) 0.008(7) 0.015(6) 0.018(7)
N3 0.052(6) 0.076(8) 0.020(7) -0.001(6) 0.004(6) 0.007(5)
N4 0.060(8) 0.084(10) 0.078(11) -0.019(9) 0.009(8) 0.005(7)
C1 0.028(7) 0.061(10) 0.039(9) 0.020(8) 0.016(7) 0.011(6)
C2 0.018(6) 0.071(10) 0.057(10) 0.008(8) 0.017(7) 0.009(6)
C3 0.040(7) 0.048(9) 0.034(9) -0.004(8) 0.003(7) -0.010(6)
C4 0.042(7) 0.054(11) 0.040(9) -0.003(8) 0.024(7) 0.007(7)
C5 0.053(8) 0.063(12) 0.064(10) -0.001(9) -0.007(7) 0.016(7)
C6 0.037(7) 0.036(9) 0.075(11) 0.002(9) 0.031(8) -0.002(7)
C7 0.048(8) 0.049(9) 0.054(11) -0.003(8) 0.027(7) -0.015(7)
C8 0.046(7) 0.074(11) 0.043(10) -0.013(9) -0.001(8) -0.012(7)
C9 0.054(8) 0.061(11) 0.049(10) 0.012(9) 0.017(8) 0.004(8)
C10 0.078(9) 0.125(14) 0.037(10) 0.016(10) -0.030(8) -0.011(9)
C11 0.041(8) 0.069(11) 0.095(13) 0.022(10) 0.029(8) -0.010(8)
C12 0.031(7) 0.065(11) 0.073(11) 0.005(9) 0.011(8) -0.008(7)
C13 0.027(7) 0.059(11) 0.039(9) 0.010(8) 0.005(6) -0.005(6)
C14 0.035(7) 0.062(11) 0.075(11) -0.007(9) 0.014(7) -0.006(7)
C15 0.046(8) 0.069(11) 0.073(11) -0.010(8) 0.011(8) 0.010(8)
C16 0.024(7) 0.081(12) 0.085(12) 0.002(10) 0.019(8) -0.001(7)
C17 0.037(7) 0.056(10) 0.066(10) 0.000(7) 0.021(7) -0.001(6)
C18 0.052(8) 0.049(10) 0.056(11) -0.007(8) 0.026(8) -0.003(7)
C19 0.052(9) 0.074(11) 0.072(12) -0.004(10) 0.021(8) 0.004(7)
C20 0.052(9) 0.075(12) 0.089(13) -0.001(11) 0.005(10) 0.002(8)
C21 0.077(10) 0.064(11) 0.051(11) 0.009(8) 0.011(9) 0.012(8)
C22 0.108(12) 0.100(14) 0.069(12) 0.010(10) -0.003(10) 0.028(10)
C23 0.067(10) 0.142(15) 0.059(12) -0.017(11) 0.034(9) 0.002(10)
C24 0.055(9) 0.121(14) 0.052(11) -0.012(11) 0.014(9) -0.002(9)
C25 0.034(8) 0.081(12) 0.091(13) -0.013(11) -0.002(9) 0.010(7)
C26 0.045(8) 0.069(11) 0.065(11) -0.003(8) 0.005(8) 0.010(7)
C27 0.036(8) 0.057(10) 0.043(10) -0.003(8) 0.004(7) 0.004(6)
C28 0.023(7) 0.073(11) 0.081(13) 0.017(10) 0.016(9) 0.017(7)
C29 0.043(8) 0.086(12) 0.052(11) 0.002(9) -0.003(8) 0.019(7)
C30 0.075(11) 0.091(13) 0.069(12) -0.023(10) 0.015(10) 0.002(9)

loop_
_atom_type_symbol
_atom_type_description
_atom_type_scat_dispersion_real
_atom_type_scat_dispersion_imag
_atom_type_scat_source
C C 0.0181 0.0091 'International Tables Vol C Tables 4.2.6.8 and 6.1.1.4'
H H 0.0000 0.0000 'International Tables Vol C Tables 4.2.6.8 and 6.1.1.4'
N N 0.0311 0.0180 'International Tables Vol C Tables 4.2.6.8 and 6.1.1.4'
O O 0.0492 0.0322 'International Tables Vol C Tables 4.2.6.8 and 6.1.1.4'

loop_
_geom_angle_atom_site_label_1
_geom_angle_atom_site_label_2
_geom_angle_atom_site_label_3
_geom_angle
C4 O1 H1 109.5
C28 O3 H3 109.5
C1 N1 C6 126.8(9)
C1 N1 C4 109.5(10)
C6 N1 C4 121.1(9)
C16 N2 C15 118.2(11)
C3 N3 C18 125.9(10)
C30 N4 C25 118.9(12)
N1 C1 C2 112.7(9)
N1 C1 C13 123.6(11)
C2 C1 C13 123.7(10)
C1 C2 C3 108.0(9)
C1 C2 H2 126.0
C3 C2 H2 126.0
N3 C3 C2 135.9(12)
N3 C3 C4 115.9(9)
C2 C3 C4 108.2(10)
O1 C4 C5 113.8(9)
O1 C4 N1 107.6(9)
C5 C4 N1 109.0(9)
O1 C4 C3 112.4(9)
C5 C4 C3 112.7(10)
N1 C4 C3 100.5(9)
C4 C5 H5A 109.5
C4 C5 H5B 109.5
H5A C5 H5B 109.5
C4 C5 H5C 109.5
H5A C5 H5C 109.5
H5B C5 H5C 109.5
C7 C6 C12 118.5(13)
C7 C6 N1 119.2(11)
C12 C6 N1 122.2(11)
C6 C7 C8 120.1(11)
C6 C7 H7 119.9
C8 C7 H7 119.9
C9 C8 C7 121.1(11)
C9 C8 H8 119.5
C7 C8 H8 119.5
C11 C9 C8 118.3(12)
C11 C9 C10 122.2(12)
C8 C9 C10 119.6(12)
C9 C10 H10A 109.5
C9 C10 H10B 109.5
H10A C10 H10B 109.5
C9 C10 H10C 109.5
H10A C10 H10C 109.5
H10B C10 H10C 109.5
C9 C11 C12 121.6(11)
C9 C11 H11 119.2
C12 C11 H11 119.2
C6 C12 C11 120.3(12)
C6 C12 H12 119.8
C11 C12 H12 119.8
C14 C13 C17 119.0(10)
C14 C13 C1 123.3(10)
C17 C13 C1 117.7(12)
C13 C14 C15 118.7(10)
C13 C14 H14 120.7
C15 C14 H14 120.7
N2 C15 C14 122.8(12)
N2 C15 H15 118.6
C14 C15 H15 118.6
N2 C16 C17 123.7(11)
N2 C16 H16 118.1
C17 C16 H16 118.1
C13 C17 C16 117.6(11)
C13 C17 H17 121.2
C16 C17 H17 121.2
C24 C18 C19 117.2(13)
C24 C18 N3 117.7(11)
C19 C18 N3 125.1(11)
C20 C19 C18 119.7(12)
C20 C19 H19 120.1
C18 C19 H19 120.1
C21 C20 C19 123.4(13)
C21 C20 H20 118.3
C19 C20 H20 118.3
C20 C21 C23 116.7(14)
C20 C21 C22 121.3(14)
C23 C21 C22 122.0(13)
C21 C22 H22A 109.5
C21 C22 H22B 109.5
H22A C22 H22B 109.5
C21 C22 H22C 109.5
H22A C22 H22C 109.5
H22B C22 H22C 109.5
C24 C23 C21 121.4(12)
C24 C23 H23 119.3
C21 C23 H23 119.3
C23 C24 C18 121.6(12)
C23 C24 H24 119.2
C18 C24 H24 119.2
N4 C25 C26 123.9(12)
N4 C25 H25 118.1
C26 C25 H25 118.1
C27 C26 C25 117.4(12)
C27 C26 H26 121.3
C25 C26 H26 121.3
C29 C27 C26 118.6(11)
C29 C27 C28 121.4(11)
C26 C27 C28 120.1(12)
O2 C28 O3 127.4(11)
O2 C28 C27 118.2(11)
O3 C28 C27 114.4(13)
C27 C29 C30 120.5(11)
C27 C29 H29 119.8
C30 C29 H29 119.8
N4 C30 C29 120.8(13)
N4 C30 H30 119.6
C29 C30 H30 119.6

loop_
_geom_bond_atom_site_label_1
_geom_bond_atom_site_label_2
_geom_bond_distance
O1 C4 1.388(11)
O1 H1 0.8200
O2 C28 1.241(13)
O3 C28 1.252(13)
O3 H3 0.8200
N1 C1 1.325(12)
N1 C6 1.410(13)
N1 C4 1.496(12)
N2 C16 1.311(13)
N2 C15 1.315(13)
N3 C3 1.306(12)
N3 C18 1.409(13)
N4 C30 1.318(14)
N4 C25 1.309(13)
C1 C2 1.378(13)
C1 C13 1.473(13)
C2 C3 1.396(12)
C2 H2 0.9300
C3 C4 1.526(14)
C4 C5 1.493(13)
C5 H5A 0.9600
C5 H5B 0.9600
C5 H5C 0.9600
C6 C7 1.381(13)
C6 C12 1.372(14)
C7 C8 1.398(13)
C7 H7 0.9300
C8 C9 1.363(14)
C8 H8 0.9300
C9 C11 1.366(14)
C9 C10 1.524(13)
C10 H10A 0.9600
C10 H10B 0.9600
C10 H10C 0.9600
C11 C12 1.387(14)
C11 H11 0.9300
C12 H12 0.9300
C13 C14 1.369(13)
C13 C17 1.380(12)
C14 C15 1.396(14)
C14 H14 0.9300
C15 H15 0.9300
C16 C17 1.397(14)
C16 H16 0.9300
C17 H17 0.9300
C18 C24 1.372(14)
C18 C19 1.391(14)
C19 C20 1.385(15)
C19 H19 0.9300
C20 C21 1.348(15)
C20 H20 0.9300
C21 C23 1.379(15)
C21 C22 1.522(14)
C22 H22A 0.9600
C22 H22B 0.9600
C22 H22C 0.9600
C23 C24 1.379(15)
C23 H23 0.9300
C24 H24 0.9300
C25 C26 1.397(15)
C25 H25 0.9300
C26 C27 1.375(13)
C26 H26 0.9300
C27 C29 1.359(13)
C27 C28 1.513(15)
C29 C30 1.397(14)
C29 H29 0.9300
C30 H30 0.9300

loop_
_geom_hbond_atom_site_label_D
_geom_hbond_atom_site_label_H
_geom_hbond_atom_site_label_A
_geom_hbond_distance_DH
_geom_hbond_distance_HA
_geom_hbond_distance_DA
_geom_hbond_angle_DHA
_geom_hbond_site_symmetry_A
C30 H30 O2 0.93 2.59 3.445(17) 152.9 4_565
C17 H17 O2 0.93 2.61 3.354(15) 137.7 1_455
C12 H12 N4 0.93 2.67 3.511(15) 150.6 4_466
C7 H7 O1 0.93 2.60 3.047(14) 110.0 .
C2 H2 N2 0.93 2.56 3.435(14) 156.8 3_566
O3 H3 N3 0.82 1.95 2.680(11) 147.9 .
O1 H1 O3 0.82 2.53 3.294(10) 156.4 .
O1 H1 O2 0.82 2.03 2.577(10) 123.4 .
C30 H30 O2 0.93 2.59 3.445(17) 152.9 4_565
C17 H17 O2 0.93 2.61 3.354(15) 137.7 1_455
C12 H12 N4 0.93 2.67 3.511(15) 150.6 4_466
C2 H2 N2 0.93 2.56 3.435(14) 156.8 3_566
O3 H3 N3 0.82 1.95 2.680(11) 147.9 .
O3 H3 O1 0.82 2.65 3.294(10) 136.3 .
O1 H1 O3 0.82 2.53 3.294(10) 156.4 .
O1 H1 O2 0.82 2.03 2.577(10) 123.4 .
C30 H30 O2 0.93 2.59 3.445(17) 152.9 4_565
C17 H17 O2 0.93 2.61 3.354(15) 137.7 1_455
C12 H12 N4 0.93 2.67 3.511(15) 150.6 4_466
C2 H2 N2 0.93 2.56 3.435(14) 156.8 3_566
O3 H3 N3 0.82 1.95 2.680(11) 147.9 .
O3 H3 O1 0.82 2.65 3.294(10) 136.3 .
O1 H1 O3 0.82 2.53 3.294(10) 156.4 .
O1 H1 O2 0.82 2.03 2.577(10) 123.4 .
C30 H30 O2 0.93 2.59 3.445(17) 152.9 4_565
C17 H17 O2 0.93 2.61 3.354(15) 137.7 1_455
C12 H12 N4 0.93 2.67 3.511(15) 150.6 4_466
C7 H7 O1 0.93 2.60 3.047(14) 110.0 .
C2 H2 N2 0.93 2.56 3.435(14) 156.8 3_566
O3 H3 N3 0.82 1.95 2.680(11) 147.9 .
O1 H1 O3 0.82 2.53 3.294(10) 156.4 .
O1 H1 O2 0.82 2.03 2.577(10) 123.4 .
C30 H30 O2 0.93 2.59 3.445(17) 152.9 4_565
C17 H17 O2 0.93 2.61 3.354(15) 137.7 1_455
C12 H12 N4 0.93 2.67 3.511(15) 150.6 4_466
C2 H2 N2 0.93 2.56 3.435(14) 156.8 3_566
O3 H3 N3 0.82 1.95 2.680(11) 147.9 .
O3 H3 O1 0.82 2.65 3.294(10) 136.3 .
O1 H1 O3 0.82 2.53 3.294(10) 156.4 .
O1 H1 O2 0.82 2.03 2.577(10) 123.4 .
C30 H30 O2 0.93 2.59 3.445(17) 152.9 4_565
C17 H17 O2 0.93 2.61 3.354(15) 137.7 1_455
C12 H12 N4 0.93 2.67 3.511(15) 150.6 4_466
C7 H7 O1 0.93 2.60 3.047(14) 110.0 .
C2 H2 N2 0.93 2.56 3.435(14) 156.8 3_566
O3 H3 N3 0.82 1.95 2.680(11) 147.9 .
O1 H1 O3 0.82 2.53 3.294(10) 156.4 .
O1 H1 O2 0.82 2.03 2.577(10) 123.4 .
O1 H1 O2 0.82 2.03 2.577(10) 123.4 .
O1 H1 O3 0.82 2.53 3.294(10) 156.4 .
O3 H3 O1 0.82 2.65 3.294(10) 136.3 .
O3 H3 N3 0.82 1.95 2.680(11) 147.9 .
C2 H2 N2 0.93 2.56 3.435(14) 156.8 3_566
C12 H12 N4 0.93 2.67 3.511(15) 150.6 4_466
C17 H17 O2 0.93 2.61 3.354(15) 137.7 1_455
C24 H24 O3 0.93 2.65 3.285(16) 125.9 .
C30 H30 O2 0.93 2.59 3.445(17) 152.9 4_565
O1 H1 O2 0.82 2.03 2.577(10) 123.4 .
O1 H1 O3 0.82 2.53 3.294(10) 156.4 .
O3 H3 O1 0.82 2.65 3.294(10) 136.3 .
O3 H3 N3 0.82 1.95 2.680(11) 147.9 .
C2 H2 N2 0.93 2.56 3.435(14) 156.8 3_566
C7 H7 O1 0.93 2.60 3.047(14) 110.0 .
C12 H12 N4 0.93 2.67 3.511(15) 150.6 4_466
C17 H17 O2 0.93 2.61 3.354(15) 137.7 1_455
C24 H24 O3 0.93 2.65 3.285(16) 125.9 .
C30 H30 O2 0.93 2.59 3.445(17) 152.9 4_565
O1 H1 O2 0.82 2.03 2.577(10) 123.4 .
O1 H1 O3 0.82 2.53 3.294(10) 156.4 .
O3 H3 O1 0.82 2.65 3.294(10) 136.3 .
O3 H3 N3 0.82 1.95 2.680(11) 147.9 .
C2 H2 N2 0.93 2.56 3.435(14) 156.8 3_566
C12 H12 N4 0.93 2.67 3.511(15) 150.6 4_466
C17 H17 O2 0.93 2.61 3.354(15) 137.7 1_455
C30 H30 O2 0.93 2.59 3.445(17) 152.9 4_565

loop_
_geom_torsion_atom_site_label_1
_geom_torsion_atom_site_label_2
_geom_torsion_atom_site_label_3
_geom_torsion_atom_site_label_4
_geom_torsion
C6 N1 C1 C2 -170.1(11)
C4 N1 C1 C2 -8.3(13)
C6 N1 C1 C13 12.3(18)
C4 N1 C1 C13 174.1(10)
N1 C1 C2 C3 2.0(13)
C13 C1 C2 C3 179.5(10)
C18 N3 C3 C2 4(2)
C18 N3 C3 C4 -175.5(10)
C1 C2 C3 N3 -174.4(13)
C1 C2 C3 C4 5.0(12)
C1 N1 C4 O1 128.1(10)
C6 N1 C4 O1 -68.9(13)
C1 N1 C4 C5 -108.2(10)
C6 N1 C4 C5 54.8(13)
C1 N1 C4 C3 10.4(12)
C6 N1 C4 C3 173.4(9)
N3 C3 C4 O1 56.4(14)
C2 C3 C4 O1 -123.2(9)
N3 C3 C4 C5 -73.7(12)
C2 C3 C4 C5 106.7(10)
N3 C3 C4 N1 170.5(9)
C2 C3 C4 N1 -9.1(12)
C1 N1 C6 C7 -130.1(11)
C4 N1 C6 C7 70.0(14)
C1 N1 C6 C12 54.6(17)
C4 N1 C6 C12 -105.3(12)
C12 C6 C7 C8 -1.6(16)
N1 C6 C7 C8 -177.1(10)
C6 C7 C8 C9 2.3(17)
C7 C8 C9 C11 -2.7(18)
C7 C8 C9 C10 178.1(10)
C8 C9 C11 C12 2.6(19)
C10 C9 C11 C12 -178.2(11)
C7 C6 C12 C11 1.5(17)
N1 C6 C12 C11 176.8(11)
C9 C11 C12 C6 -2.0(19)
N1 C1 C13 C14 43.8(17)
C2 C1 C13 C14 -133.4(12)
N1 C1 C13 C17 -138.2(11)
C2 C1 C13 C17 44.6(16)
C17 C13 C14 C15 -0.9(17)
C1 C13 C14 C15 177.0(10)
C16 N2 C15 C14 -2.0(19)
C13 C14 C15 N2 2.4(18)
C15 N2 C16 C17 0(2)
C14 C13 C17 C16 -0.6(16)
C1 C13 C17 C16 -178.7(10)
N2 C16 C17 C13 1.0(18)
C3 N3 C18 C24 148.2(12)
C3 N3 C18 C19 -30.0(19)
C24 C18 C19 C20 0.5(19)
N3 C18 C19 C20 178.6(12)
C18 C19 C20 C21 -2(2)
C19 C20 C21 C23 2(2)
C19 C20 C21 C22 -177.3(12)
C20 C21 C23 C24 -2(2)
C22 C21 C23 C24 178.0(13)
C21 C23 C24 C18 0(2)
C19 C18 C24 C23 0(2)
N3 C18 C24 C23 -178.1(12)
C30 N4 C25 C26 1(2)
N4 C25 C26 C27 -2(2)
C25 C26 C27 C29 1.2(18)
C25 C26 C27 C28 -177.5(11)
C29 C27 C28 O2 -179.6(13)
C26 C27 C28 O2 -0.9(18)
C29 C27 C28 O3 2.2(17)
C26 C27 C28 O3 -179.2(11)
C26 C27 C29 C30 -0.1(19)
C28 C27 C29 C30 178.6(11)
C25 N4 C30 C29 0(2)
C27 C29 C30 N4 -1(2)
